data_7223490
loop_
_publ_author_name
'Lei, Xiao-Wu'
'Yue, Cheng-Yang'
'Feng, Li-Juan'
'Han, Yong-Fang'
'Meng, Rong-Rong'
'Yang, Jiang-Tao'
'Ding, Hao'
'Gao, Chuan-Sheng'
'Wang, Chun-Yan'

_publ_section_title
;
 Syntheses, crystal structures and photocatalytic properties of four
 hybrid iodoargentates with zero- and two-dimensional structures
;
_journal_issue 3
_journal_name_full CrystEngComm
_journal_page_first 427
_journal_paper_doi 10.1039/C5CE01669J
_journal_volume 18
_journal_year 2016
_chemical_formula_sum 'C48 H56 Ag14 I22 N8'
_chemical_formula_weight 5046.99
_chemical_name_systematic
; 
 ? 
;
_space_group_IT_number 2
_symmetry_cell_setting triclinic
_symmetry_space_group_name_Hall '-P 1'
_symmetry_space_group_name_H-M 'P -1'
_atom_sites_solution_hydrogens geom
_atom_sites_solution_primary direct
_atom_sites_solution_secondary difmap
_audit_creation_method SHELXL-97
_audit_update_record
;
2015-08-14 deposited with the CCDC.
2015-12-01 downloaded from the CCDC.
;
_cell_angle_alpha 100.4410(10)
_cell_angle_beta 94.9510(10)
_cell_angle_gamma 100.2270(10)
_cell_formula_units_Z 2
_cell_length_a 11.3960(14)
_cell_length_b 18.948(2)
_cell_length_c 23.015(3)
_cell_measurement_temperature 296(2)
_cell_volume 4773.5(10)
_computing_cell_refinement 'APEX2 Software Suite (Bruker,2005)'
_computing_data_collection 'APEX2 Software Suite (Bruker,2005)'
_computing_data_reduction 'APEX2 Software Suite (Bruker,2005)'
_computing_structure_refinement 'SHELXL-97 (Sheldrick, 2008)'
_computing_structure_solution 'SHELXS-97 (Sheldrick, 2008)'
_diffrn_ambient_temperature 296(2)
_diffrn_measured_fraction_theta_full 0.974
_diffrn_measured_fraction_theta_max 0.974
_diffrn_measurement_device_type 'Bruker SMART CCD area detector'
_diffrn_measurement_method 'phi and omega scans'
_diffrn_radiation_monochromator graphite
_diffrn_radiation_source 'fine-focus sealed tube'
_diffrn_radiation_type MoK\a
_diffrn_radiation_wavelength 0.71073
_diffrn_reflns_av_R_equivalents 0.0277
_diffrn_reflns_av_sigmaI/netI 0.0365
_diffrn_reflns_limit_h_max 14
_diffrn_reflns_limit_h_min -14
_diffrn_reflns_limit_k_max 24
_diffrn_reflns_limit_k_min -24
_diffrn_reflns_limit_l_max 30
_diffrn_reflns_limit_l_min -29
_diffrn_reflns_number 56436
_diffrn_reflns_theta_full 27.66
_diffrn_reflns_theta_max 27.66
_diffrn_reflns_theta_min 1.57
_exptl_absorpt_coefficient_mu 9.948
_exptl_absorpt_correction_T_max 0.6361
_exptl_absorpt_correction_T_min 0.4362
_exptl_absorpt_correction_type multi-scan
_exptl_absorpt_process_details 'SADABS; Bruker, 2000'
_exptl_crystal_colour 'orange red'
_exptl_crystal_density_diffrn 3.511
_exptl_crystal_density_method 'not measured'
_exptl_crystal_description plane
_exptl_crystal_F_000 4448
_exptl_crystal_size_max 0.10
_exptl_crystal_size_mid 0.10
_exptl_crystal_size_min 0.05
_refine_diff_density_max 2.884
_refine_diff_density_min -2.356
_refine_diff_density_rms 0.181
_refine_ls_extinction_coef 0
_refine_ls_extinction_method SHELXL
_refine_ls_goodness_of_fit_ref 1.023
_refine_ls_hydrogen_treatment mixed
_refine_ls_matrix_type full
_refine_ls_number_parameters 859
_refine_ls_number_reflns 21694
_refine_ls_number_restraints 0
_refine_ls_restrained_S_all 1.023
_refine_ls_R_factor_all 0.0627
_refine_ls_R_factor_gt 0.0399
_refine_ls_shift/su_max 0.005
_refine_ls_shift/su_mean 0.000
_refine_ls_structure_factor_coef Fsqd
_refine_ls_weighting_details 'calc w=1/[\s^2^(Fo^2^)+(0.0432P)^2^+18.7357P] where P=(Fo^2^+2Fc^2^)/3'
_refine_ls_weighting_scheme calc
_refine_ls_wR_factor_gt 0.0915
_refine_ls_wR_factor_ref 0.1003
_reflns_number_gt 15857
_reflns_number_total 21694
_reflns_threshold_expression >2sigma(I)
_cod_data_source_file c5ce01669j2.cif
_cod_data_source_block C24N4H28Ag7I11
_cod_depositor_comments 'Adding full bibliography for 7223487--7223490.cif.'
_cod_original_cell_volume 4773.6(10)
_cod_original_sg_symbol_H-M P-1
_cod_database_code 7223490

loop_
_symmetry_equiv_pos_as_xyz
'x, y, z'
'-x, -y, -z'

loop_
_atom_site_label
_atom_site_type_symbol
_atom_site_fract_x
_atom_site_fract_y
_atom_site_fract_z
_atom_site_U_iso_or_equiv
_atom_site_adp_type
_atom_site_occupancy
_atom_site_symmetry_multiplicity
_atom_site_calc_flag
_atom_site_refinement_flags
I22 I 0.76283(5) 0.38653(3) 0.27081(2) 0.04138(12) Uani 1 1 d .
I21 I 0.13369(5) 0.44858(3) 0.21206(3) 0.04213(13) Uani 1 1 d .
I20 I 0.64225(5) 1.08492(3) 0.46053(3) 0.04466(14) Uani 1 1 d .
I19 I 0.77795(5) 0.45497(3) 0.46311(2) 0.03979(12) Uani 1 1 d .
I18 I 0.36269(5) 0.28579(3) 0.23921(2) 0.04653(14) Uani 1 1 d .
I17 I 0.70109(5) 0.85061(3) 0.47268(3) 0.04406(13) Uani 1 1 d .
I16 I 0.71426(5) 0.95013(3) 0.29296(3) 0.04339(13) Uani 1 1 d .
I15 I 1.10797(5) 0.36288(3) 0.38518(2) 0.04077(12) Uani 1 1 d .
I14 I 0.79896(5) 0.34475(3) 0.07247(2) 0.04306(13) Uani 1 1 d .
I13 I 0.45391(5) 0.09949(3) 0.27969(3) 0.04756(14) Uani 1 1 d .
I12 I 0.35717(5) 0.87390(3) 0.35319(3) 0.04672(14) Uani 1 1 d .
I11 I -0.02999(5) 0.19647(3) 0.19641(2) 0.04174(13) Uani 1 1 d .
I10 I 0.93446(5) 0.78444(3) 0.33494(3) 0.04595(13) Uani 1 1 d .
I9 I 0.15156(5) 0.27118(3) 0.04654(2) 0.04571(13) Uani 1 1 d .
I8 I 0.54769(5) 0.69984(3) 0.27433(3) 0.04641(14) Uani 1 1 d .
I7 I 1.06043(6) 0.60489(3) 0.37702(3) 0.04966(14) Uani 1 1 d .
I6 I 0.86157(5) 0.58021(3) 0.18163(3) 0.04972(14) Uani 1 1 d .
I5 I 0.25506(6) 0.06178(3) 0.08735(3) 0.05369(16) Uani 1 1 d .
I4 I 0.37386(6) -0.13597(3) 0.15420(3) 0.04850(14) Uani 1 1 d .
I3 I 0.75880(7) 0.77852(4) 0.13199(3) 0.06074(18) Uani 1 1 d .
I2 I 0.48426(5) 0.45832(4) 0.12306(3) 0.06014(18) Uani 1 1 d .
Ag14 Ag 0.29333(7) 0.36039(4) 0.15169(4) 0.05744(19) Uani 1 1 d .
I1 I 1.06023(6) 0.97612(4) 0.22863(3) 0.06762(19) Uani 1 1 d .
Ag13 Ag 0.71083(7) 0.43601(4) 0.16384(3) 0.05206(17) Uani 1 1 d .
Ag12 Ag 0.88400(8) 0.86118(4) 0.24262(4) 0.0633(2) Uani 1 1 d .
Ag11 Ag 1.01980(7) 0.48732(4) 0.43641(4) 0.0616(2) Uani 1 1 d .
Ag10 Ag 0.77181(8) 0.70283(4) 0.22797(4) 0.0618(2) Uani 1 1 d .
Ag9 Ag 0.00292(7) 0.31671(4) 0.13420(3) 0.0596(2) Uani 1 1 d .
Ag8 Ag 0.52911(7) 0.93554(4) 0.45481(4) 0.0596(2) Uani 1 1 d .
Ag7 Ag 0.70616(8) 0.82700(5) 0.34920(4) 0.0685(2) Uani 1 1 d .
Ag6A Ag 0.99474(9) 0.34142(5) 0.26890(4) 0.0580(3) Uani 0.847(3) 1 d P
Ag6B Ag 1.1113(8) 0.3221(3) 0.2662(3) 0.092(3) Uani 0.153(3) 1 d P
Ag5 Ag 0.19809(8) 0.18904(5) 0.14908(4) 0.0748(3) Uani 1 1 d .
Ag4 Ag 0.94761(8) 0.51096(5) 0.27425(5) 0.0772(3) Uani 1 1 d .
Ag3 Ag 0.28936(8) -0.00207(5) 0.19107(4) 0.0720(2) Uani 1 1 d .
Ag2A Ag 0.49662(10) 0.83909(6) 0.25534(5) 0.0595(4) Uani 0.805(3) 1 d P
Ag2B Ag 0.5657(6) 0.8216(3) 0.2198(3) 0.087(3) Uani 0.195(3) 1 d P
Ag1A Ag 0.51912(11) 1.00515(6) 0.34626(6) 0.0689(5) Uani 0.807(3) 1 d P
Ag1B Ag 0.4443(9) 0.9573(5) 0.2830(5) 0.162(6) Uani 0.193(3) 1 d P
N6 N 0.4650(5) 0.6903(3) 0.4848(3) 0.0321(14) Uani 1 1 d .
N7 N -0.0774(6) 0.2079(3) 0.4374(3) 0.0365(15) Uani 1 1 d .
N8 N 0.1049(6) 0.0978(4) 0.3782(3) 0.0371(15) Uani 1 1 d .
N5 N 0.6123(6) 0.5865(3) 0.3906(3) 0.0366(15) Uani 1 1 d .
N4 N 0.5719(6) 0.1879(4) 0.0986(3) 0.0396(15) Uani 1 1 d .
N3 N 0.7776(6) 0.0811(3) 0.0613(3) 0.0398(16) Uani 1 1 d .
C18 C 0.5961(7) 0.1326(4) 0.0581(3) 0.0349(17) Uani 1 1 d .
C30 C 0.5211(6) 0.6317(4) 0.4781(3) 0.0329(16) Uani 1 1 d .
C25 C 0.5124(7) 0.5852(4) 0.4176(3) 0.0325(16) Uani 1 1 d .
N1 N 0.8681(7) 0.3054(5) -0.1373(4) 0.060(2) Uani 1 1 d .
N2 N 0.6956(7) 0.4073(4) -0.0640(3) 0.0483(18) Uani 1 1 d .
C37 C -0.0028(7) 0.0960(4) 0.3993(3) 0.0329(16) Uani 1 1 d .
C43 C -0.1397(8) 0.1504(4) 0.3371(4) 0.0391(18) Uani 1 1 d .
H43 H -0.1372 0.1137 0.3046 0.047 Uiso 1 1 calc .
C42 C -0.0733(7) 0.1539(4) 0.3907(4) 0.0354(17) Uani 1 1 d .
C31 C 0.5784(7) 0.6156(5) 0.5273(4) 0.0409(19) Uani 1 1 d .
H31 H 0.6182 0.5765 0.5231 0.049 Uiso 1 1 calc .
C13 C 0.6683(8) 0.0825(4) 0.0797(4) 0.0407(19) Uani 1 1 d .
C6 C 0.7973(9) 0.4134(5) -0.0906(4) 0.046(2) Uani 1 1 d .
C36 C 0.4023(8) 0.7111(5) 0.4339(4) 0.050(2) Uani 1 1 d .
H36A H 0.3689 0.7533 0.4477 0.074 Uiso 1 1 calc R
H36B H 0.3389 0.6712 0.4144 0.074 Uiso 1 1 calc R
H36C H 0.4581 0.7224 0.4064 0.074 Uiso 1 1 calc R
C34 C 0.4654(8) 0.7311(4) 0.5391(4) 0.0400(19) Uani 1 1 d .
H34 H 0.4273 0.7709 0.5431 0.048 Uiso 1 1 calc .
C39 C 0.0092(8) -0.0200(4) 0.4239(4) 0.0430(19) Uani 1 1 d .
H39 H -0.0239 -0.0600 0.4395 0.052 Uiso 1 1 calc .
C38 C -0.0522(7) 0.0371(4) 0.4209(4) 0.0390(18) Uani 1 1 d .
H38 H -0.1276 0.0347 0.4339 0.047 Uiso 1 1 calc .
C26 C 0.4078(8) 0.5394(5) 0.3923(4) 0.043(2) Uani 1 1 d .
H26 H 0.3393 0.5391 0.4114 0.052 Uiso 1 1 calc .
C40 C 0.1172(8) -0.0161(5) 0.4038(4) 0.050(2) Uani 1 1 d .
H40 H 0.1595 -0.0535 0.4056 0.060 Uiso 1 1 calc .
C45 C -0.2105(7) 0.2563(5) 0.3793(4) 0.044(2) Uani 1 1 d .
H45 H -0.2552 0.2922 0.3756 0.052 Uiso 1 1 calc .
C33 C 0.5217(8) 0.7145(5) 0.5887(4) 0.048(2) Uani 1 1 d .
H33 H 0.5212 0.7428 0.6261 0.058 Uiso 1 1 calc .
C46 C -0.1454(8) 0.2581(4) 0.4317(4) 0.045(2) Uani 1 1 d .
H46 H -0.1476 0.2946 0.4644 0.054 Uiso 1 1 calc .
C35 C 0.7270(7) 0.6365(5) 0.4141(5) 0.052(2) Uani 1 1 d .
H35A H 0.7197 0.6653 0.4520 0.078 Uiso 1 1 calc R
H35B H 0.7476 0.6684 0.3869 0.078 Uiso 1 1 calc R
H35C H 0.7887 0.6088 0.4187 0.078 Uiso 1 1 calc R
C1 C 0.8066(9) 0.3580(6) -0.1429(4) 0.055(2) Uani 1 1 d .
C47 C 0.1611(8) 0.1602(5) 0.3527(5) 0.055(2) Uani 1 1 d .
H47A H 0.2365 0.1518 0.3401 0.082 Uiso 1 1 calc R
H47B H 0.1744 0.2044 0.3824 0.082 Uiso 1 1 calc R
H47C H 0.1088 0.1647 0.3192 0.082 Uiso 1 1 calc R
C27 C 0.4031(9) 0.4928(5) 0.3377(4) 0.055(2) Uani 1 1 d .
H27 H 0.3320 0.4612 0.3198 0.066 Uiso 1 1 calc .
C32 C 0.5779(8) 0.6567(5) 0.5829(4) 0.047(2) Uani 1 1 d .
H32 H 0.6157 0.6450 0.6163 0.057 Uiso 1 1 calc .
C22 C 0.5007(8) 0.2320(5) 0.0808(5) 0.052(2) Uani 1 1 d .
H22 H 0.4844 0.2702 0.1085 0.062 Uiso 1 1 calc .
C44 C -0.2101(8) 0.2017(5) 0.3319(4) 0.049(2) Uani 1 1 d .
H44 H -0.2571 0.1990 0.2962 0.059 Uiso 1 1 calc .
C21 C 0.4527(8) 0.2214(6) 0.0230(5) 0.057(3) Uani 1 1 d .
H21 H 0.4036 0.2521 0.0116 0.068 Uiso 1 1 calc .
C10 C 0.6817(10) 0.4608(6) -0.0198(4) 0.059(3) Uani 1 1 d .
H10 H 0.6125 0.4556 -0.0010 0.071 Uiso 1 1 calc .
C29 C 0.6083(9) 0.5412(5) 0.3368(4) 0.051(2) Uani 1 1 d .
H29 H 0.6769 0.5422 0.3176 0.061 Uiso 1 1 calc .
C7 C 0.8844(9) 0.4751(5) -0.0738(4) 0.057(3) Uani 1 1 d .
H7 H 0.9540 0.4798 -0.0923 0.069 Uiso 1 1 calc .
C24 C 0.6215(9) 0.2036(5) 0.1614(4) 0.055(2) Uani 1 1 d .
H24A H 0.6699 0.1686 0.1683 0.083 Uiso 1 1 calc R
H24B H 0.5571 0.2005 0.1857 0.083 Uiso 1 1 calc R
H24C H 0.6701 0.2520 0.1715 0.083 Uiso 1 1 calc R
C41 C 0.1651(8) 0.0431(5) 0.3805(4) 0.052(2) Uani 1 1 d .
H41 H 0.2394 0.0454 0.3663 0.062 Uiso 1 1 calc .
C19 C 0.5493(8) 0.1208(5) 0.0000(4) 0.048(2) Uani 1 1 d .
H19 H 0.5664 0.0825 -0.0272 0.058 Uiso 1 1 calc .
C28 C 0.5048(10) 0.4946(5) 0.3112(4) 0.062(3) Uani 1 1 d .
H28 H 0.5037 0.4635 0.2749 0.074 Uiso 1 1 calc .
C23 C 0.8314(9) 0.1302(5) 0.0241(4) 0.054(2) Uani 1 1 d .
H23A H 0.7775 0.1617 0.0158 0.082 Uiso 1 1 calc R
H23B H 0.8458 0.1018 -0.0126 0.082 Uiso 1 1 calc R
H23C H 0.9060 0.1593 0.0448 0.082 Uiso 1 1 calc R
C14 C 0.6233(9) 0.0347(5) 0.1144(4) 0.056(2) Uani 1 1 d .
H14 H 0.5481 0.0351 0.1271 0.067 Uiso 1 1 calc .
C20 C 0.4761(9) 0.1656(6) -0.0189(4) 0.058(3) Uani 1 1 d .
H20 H 0.4440 0.1582 -0.0585 0.070 Uiso 1 1 calc .
C17 C 0.8439(9) 0.0329(5) 0.0773(5) 0.064(3) Uani 1 1 d .
H17 H 0.9192 0.0326 0.0646 0.077 Uiso 1 1 calc .
C48 C -0.0086(9) 0.2129(6) 0.4959(4) 0.060(3) Uani 1 1 d .
H48A H -0.0223 0.2543 0.5234 0.090 Uiso 1 1 calc R
H48B H 0.0754 0.2186 0.4917 0.090 Uiso 1 1 calc R
H48C H -0.0344 0.1690 0.5104 0.090 Uiso 1 1 calc R
C9 C 0.7690(13) 0.5232(6) -0.0021(5) 0.074(3) Uani 1 1 d .
H9 H 0.7589 0.5602 0.0285 0.089 Uiso 1 1 calc .
C2 C 0.7591(10) 0.3636(6) -0.1998(4) 0.074(4) Uani 1 1 d .
H2 H 0.7151 0.3996 -0.2042 0.089 Uiso 1 1 calc .
C8 C 0.8686(11) 0.5303(5) -0.0293(5) 0.069(3) Uani 1 1 d .
H8 H 0.9272 0.5728 -0.0180 0.082 Uiso 1 1 calc .
C16 C 0.8001(13) -0.0149(6) 0.1119(6) 0.082(4) Uani 1 1 d .
H16 H 0.8455 -0.0478 0.1226 0.098 Uiso 1 1 calc .
C15 C 0.6921(13) -0.0143(6) 0.1303(5) 0.076(3) Uani 1 1 d .
H15 H 0.6627 -0.0468 0.1539 0.091 Uiso 1 1 calc .
C12 C 0.9204(11) 0.2976(6) -0.0789(5) 0.072(3) Uani 1 1 d .
H12A H 0.9032 0.3350 -0.0486 0.108 Uiso 1 1 calc R
H12B H 1.0059 0.3024 -0.0782 0.108 Uiso 1 1 calc R
H12C H 0.8865 0.2503 -0.0717 0.108 Uiso 1 1 calc R
C11 C 0.5966(10) 0.3432(6) -0.0837(5) 0.066(3) Uani 1 1 d .
H11A H 0.5328 0.3481 -0.0595 0.099 Uiso 1 1 calc R
H11B H 0.6255 0.2995 -0.0798 0.099 Uiso 1 1 calc R
H11C H 0.5672 0.3404 -0.1246 0.099 Uiso 1 1 calc R
C5 C 0.8846(10) 0.2566(7) -0.1855(6) 0.090(5) Uani 1 1 d .
H5 H 0.9253 0.2193 -0.1805 0.108 Uiso 1 1 calc .
C3 C 0.7777(13) 0.3160(11) -0.2484(6) 0.114(7) Uani 1 1 d .
H3 H 0.7476 0.3194 -0.2865 0.136 Uiso 1 1 calc .
C4 C 0.8426(12) 0.2621(11) -0.2402(7) 0.119(7) Uani 1 1 d .
H4 H 0.8568 0.2296 -0.2730 0.143 Uiso 1 1 calc .

loop_
_atom_site_aniso_label
_atom_site_aniso_U_11
_atom_site_aniso_U_22
_atom_site_aniso_U_33
_atom_site_aniso_U_23
_atom_site_aniso_U_13
_atom_site_aniso_U_12
I22 0.0448(3) 0.0446(3) 0.0359(3) 0.0093(2) 0.0030(2) 0.0114(2)
I21 0.0409(3) 0.0410(3) 0.0476(3) 0.0092(2) 0.0105(2) 0.0137(2)
I20 0.0480(3) 0.0357(3) 0.0545(3) 0.0093(2) 0.0240(3) 0.0107(2)
I19 0.0371(3) 0.0424(3) 0.0385(3) 0.0042(2) 0.0051(2) 0.0080(2)
I18 0.0545(3) 0.0458(3) 0.0389(3) 0.0051(2) -0.0036(3) 0.0168(3)
I17 0.0374(3) 0.0479(3) 0.0480(3) 0.0076(2) 0.0025(2) 0.0149(2)
I16 0.0408(3) 0.0413(3) 0.0486(3) 0.0071(2) 0.0087(2) 0.0099(2)
I15 0.0384(3) 0.0399(3) 0.0435(3) 0.0048(2) 0.0042(2) 0.0101(2)
I14 0.0481(3) 0.0488(3) 0.0362(3) 0.0087(2) 0.0070(2) 0.0190(3)
I13 0.0473(3) 0.0413(3) 0.0542(4) 0.0120(3) 0.0019(3) 0.0085(2)
I12 0.0412(3) 0.0556(3) 0.0424(3) 0.0056(3) 0.0063(2) 0.0108(3)
I11 0.0421(3) 0.0433(3) 0.0401(3) 0.0089(2) 0.0075(2) 0.0073(2)
I10 0.0495(3) 0.0504(3) 0.0411(3) 0.0105(2) 0.0040(2) 0.0174(3)
I9 0.0414(3) 0.0578(3) 0.0402(3) 0.0088(3) 0.0066(2) 0.0158(3)
I8 0.0424(3) 0.0464(3) 0.0514(3) 0.0110(3) 0.0081(3) 0.0088(2)
I7 0.0541(4) 0.0461(3) 0.0503(3) 0.0155(3) 0.0050(3) 0.0087(3)
I6 0.0439(3) 0.0359(3) 0.0665(4) 0.0039(3) 0.0057(3) 0.0073(2)
I5 0.0765(4) 0.0405(3) 0.0447(3) 0.0073(3) 0.0160(3) 0.0104(3)
I4 0.0562(4) 0.0519(3) 0.0399(3) 0.0096(3) 0.0071(3) 0.0159(3)
I3 0.0858(5) 0.0572(4) 0.0412(3) 0.0167(3) -0.0036(3) 0.0176(3)
I2 0.0370(3) 0.0814(5) 0.0725(4) 0.0396(4) 0.0062(3) 0.0149(3)
Ag14 0.0533(4) 0.0664(5) 0.0574(5) 0.0175(4) 0.0073(3) 0.0191(4)
I1 0.0453(4) 0.0896(5) 0.0634(4) 0.0185(4) 0.0125(3) -0.0051(3)
Ag13 0.0526(4) 0.0545(4) 0.0497(4) 0.0089(3) 0.0029(3) 0.0153(3)
Ag12 0.0690(5) 0.0604(5) 0.0641(5) 0.0197(4) 0.0119(4) 0.0134(4)
Ag11 0.0638(5) 0.0557(4) 0.0722(5) 0.0181(4) 0.0228(4) 0.0174(4)
Ag10 0.0715(5) 0.0587(5) 0.0629(5) 0.0159(4) 0.0202(4) 0.0235(4)
Ag9 0.0614(5) 0.0666(5) 0.0519(4) 0.0120(4) 0.0040(4) 0.0168(4)
Ag8 0.0543(4) 0.0516(4) 0.0742(5) 0.0152(4) 0.0046(4) 0.0130(3)
Ag7 0.0761(6) 0.0682(5) 0.0613(5) 0.0163(4) 0.0010(4) 0.0148(4)
Ag6A 0.0657(7) 0.0613(6) 0.0459(5) 0.0110(4) 0.0052(4) 0.0103(5)
Ag6B 0.156(9) 0.052(3) 0.049(3) 0.005(2) -0.010(4) -0.012(4)
Ag5 0.0628(5) 0.0695(5) 0.0801(6) -0.0139(5) 0.0101(4) 0.0102(4)
Ag4 0.0618(5) 0.0718(6) 0.0878(7) -0.0075(5) 0.0088(5) 0.0106(4)
Ag3 0.0619(5) 0.0815(6) 0.0695(6) 0.0107(5) 0.0120(4) 0.0085(4)
Ag2A 0.0569(7) 0.0657(7) 0.0549(7) 0.0153(5) -0.0001(5) 0.0094(5)
Ag2B 0.103(5) 0.058(3) 0.090(5) 0.028(3) -0.036(4) -0.003(3)
Ag1A 0.0775(8) 0.0681(7) 0.0780(9) 0.0357(6) 0.0243(6) 0.0308(6)
Ag1B 0.201(10) 0.129(7) 0.232(13) 0.134(9) 0.127(9) 0.088(7)
N6 0.028(3) 0.032(3) 0.040(4) 0.015(3) 0.009(3) 0.008(3)
N7 0.033(3) 0.036(4) 0.042(4) 0.008(3) 0.007(3) 0.010(3)
N8 0.033(4) 0.039(4) 0.039(4) 0.004(3) 0.008(3) 0.009(3)
N5 0.040(4) 0.030(3) 0.044(4) 0.011(3) 0.010(3) 0.014(3)
N4 0.033(4) 0.049(4) 0.035(4) 0.005(3) 0.007(3) 0.005(3)
N3 0.044(4) 0.028(3) 0.040(4) -0.002(3) -0.004(3) 0.002(3)
C18 0.035(4) 0.038(4) 0.030(4) 0.007(3) 0.003(3) 0.004(3)
C30 0.026(4) 0.034(4) 0.042(4) 0.008(3) 0.008(3) 0.011(3)
C25 0.039(4) 0.030(4) 0.029(4) 0.007(3) 0.002(3) 0.009(3)
N1 0.052(5) 0.062(5) 0.053(5) -0.005(4) 0.016(4) -0.009(4)
N2 0.057(5) 0.047(4) 0.044(4) 0.014(3) -0.001(4) 0.016(4)
C37 0.032(4) 0.038(4) 0.027(4) 0.001(3) 0.001(3) 0.011(3)
C43 0.046(5) 0.035(4) 0.037(4) 0.010(3) 0.007(4) 0.008(4)
C42 0.034(4) 0.032(4) 0.042(4) 0.006(3) 0.011(3) 0.007(3)
C31 0.041(5) 0.045(5) 0.038(4) 0.004(4) -0.003(4) 0.019(4)
C13 0.043(5) 0.041(5) 0.035(4) 0.007(3) -0.002(4) 0.002(4)
C6 0.063(6) 0.041(5) 0.028(4) 0.007(3) -0.005(4) 0.003(4)
C36 0.053(5) 0.045(5) 0.053(5) 0.014(4) 0.002(4) 0.016(4)
C34 0.048(5) 0.031(4) 0.045(5) 0.008(3) 0.016(4) 0.015(4)
C39 0.054(5) 0.036(4) 0.044(5) 0.015(4) 0.004(4) 0.016(4)
C38 0.039(4) 0.043(5) 0.036(4) 0.009(4) 0.008(3) 0.011(4)
C26 0.044(5) 0.049(5) 0.036(4) 0.014(4) 0.005(4) 0.003(4)
C40 0.053(6) 0.049(5) 0.056(6) 0.011(4) 0.007(4) 0.029(4)
C45 0.033(4) 0.044(5) 0.062(6) 0.024(4) 0.010(4) 0.014(4)
C33 0.048(5) 0.056(5) 0.038(5) -0.002(4) 0.008(4) 0.014(4)
C46 0.041(5) 0.036(4) 0.066(6) 0.016(4) 0.020(4) 0.018(4)
C35 0.036(5) 0.039(5) 0.078(7) 0.007(4) 0.014(4) 0.001(4)
C1 0.051(6) 0.058(6) 0.047(5) 0.007(4) 0.007(4) -0.011(5)
C47 0.036(5) 0.046(5) 0.084(7) 0.010(5) 0.020(5) 0.008(4)
C27 0.064(6) 0.050(5) 0.041(5) -0.003(4) -0.001(5) 0.006(5)
C32 0.047(5) 0.055(5) 0.039(5) 0.006(4) -0.002(4) 0.014(4)
C22 0.040(5) 0.052(5) 0.069(7) 0.008(5) 0.019(5) 0.020(4)
C44 0.044(5) 0.057(6) 0.052(5) 0.031(5) -0.002(4) 0.004(4)
C21 0.039(5) 0.088(8) 0.056(6) 0.030(6) 0.016(4) 0.022(5)
C10 0.076(7) 0.056(6) 0.051(6) 0.009(5) 0.001(5) 0.038(6)
C29 0.062(6) 0.040(5) 0.055(6) 0.008(4) 0.021(5) 0.018(4)
C7 0.059(6) 0.056(6) 0.048(5) 0.016(5) -0.018(5) -0.008(5)
C24 0.054(6) 0.059(6) 0.044(5) -0.004(4) 0.003(4) 0.002(5)
C41 0.052(6) 0.051(5) 0.058(6) 0.008(4) 0.015(5) 0.025(4)
C19 0.055(6) 0.057(5) 0.033(4) 0.006(4) 0.004(4) 0.014(4)
C28 0.082(8) 0.050(6) 0.046(6) -0.007(4) 0.007(5) 0.011(5)
C23 0.059(6) 0.048(5) 0.055(6) 0.005(4) 0.018(5) 0.008(4)
C14 0.067(6) 0.056(6) 0.042(5) 0.018(4) 0.001(5) -0.004(5)
C20 0.055(6) 0.085(7) 0.041(5) 0.026(5) 0.009(4) 0.013(5)
C17 0.060(6) 0.045(6) 0.080(8) -0.008(5) -0.014(5) 0.019(5)
C48 0.066(6) 0.065(6) 0.046(5) -0.003(5) -0.015(5) 0.029(5)
C9 0.101(10) 0.060(7) 0.061(7) -0.003(5) -0.015(7) 0.042(7)
C2 0.073(7) 0.088(8) 0.038(5) 0.016(5) -0.009(5) -0.037(6)
C8 0.086(8) 0.040(5) 0.073(8) 0.009(5) -0.020(6) 0.010(5)
C16 0.100(10) 0.050(6) 0.087(9) 0.026(6) -0.040(8) 0.006(6)
C15 0.087(9) 0.065(7) 0.071(8) 0.030(6) -0.023(7) -0.002(6)
C12 0.083(8) 0.060(7) 0.073(8) 0.000(6) 0.009(6) 0.029(6)
C11 0.069(7) 0.064(7) 0.066(7) 0.022(5) 0.019(6) -0.002(5)
C5 0.048(6) 0.107(10) 0.083(9) -0.045(7) 0.030(6) -0.017(6)
C3 0.065(9) 0.192(18) 0.042(7) -0.003(9) 0.000(6) -0.058(10)
C4 0.050(8) 0.196(19) 0.061(9) -0.049(10) 0.019(7) -0.036(9)

loop_
_atom_type_symbol
_atom_type_description
_atom_type_scat_dispersion_real
_atom_type_scat_dispersion_imag
_atom_type_scat_source
C C 0.0033 0.0016 'International Tables Vol C Tables 4.2.6.8 and 6.1.1.4'
H H 0.0000 0.0000 'International Tables Vol C Tables 4.2.6.8 and 6.1.1.4'
N N 0.0061 0.0033 'International Tables Vol C Tables 4.2.6.8 and 6.1.1.4'
Ag Ag -0.8971 1.1015 'International Tables Vol C Tables 4.2.6.8 and 6.1.1.4'
I I -0.4742 1.8119 'International Tables Vol C Tables 4.2.6.8 and 6.1.1.4'

loop_
_geom_angle_atom_site_label_1
_geom_angle_atom_site_label_2
_geom_angle_atom_site_label_3
_geom_angle
_geom_angle_site_symmetry_1
_geom_angle_site_symmetry_3
Ag13 I22 Ag4 74.58(3) . .
Ag13 I22 Ag6A 108.29(3) . .
Ag4 I22 Ag6A 70.50(3) . .
Ag9 I21 Ag6B 66.54(12) . 1_455
Ag9 I21 Ag6A 63.80(3) . 1_455
Ag6B I21 Ag6A 28.81(19) 1_455 1_455
Ag9 I21 Ag14 67.48(3) . .
Ag6B I21 Ag14 75.99(18) 1_455 .
Ag6A I21 Ag14 100.90(3) 1_455 .
Ag9 I21 Ag4 104.28(3) . 1_455
Ag6B I21 Ag4 95.01(18) 1_455 1_455
Ag6A I21 Ag4 69.10(3) 1_455 1_455
Ag14 I21 Ag4 169.56(3) . 1_455
Ag8 I20 Ag1A 63.56(3) . .
Ag8 I20 Ag8 65.34(3) . 2_676
Ag1A I20 Ag8 105.77(3) . 2_676
Ag11 I19 Ag11 60.50(3) . 2_766
Ag14 I18 Ag5 70.12(3) . .
Ag14 I18 Ag6B 73.95(11) . 1_455
Ag5 I18 Ag6B 75.80(11) . 1_455
Ag8 I17 Ag7 86.49(3) . .
Ag7 I16 Ag2B 68.86(10) . .
Ag7 I16 Ag1A 97.03(3) . .
Ag2B I16 Ag1A 95.34(17) . .
Ag7 I16 Ag2A 66.18(3) . .
Ag2B I16 Ag2A 24.54(16) . .
Ag1A I16 Ag2A 71.87(4) . .
Ag7 I16 Ag12 71.33(3) . .
Ag2B I16 Ag12 74.98(17) . .
Ag1A I16 Ag12 166.83(3) . .
Ag2A I16 Ag12 97.20(4) . .
Ag7 I16 Ag1B 99.03(11) . .
Ag2B I16 Ag1B 67.2(3) . .
Ag1A I16 Ag1B 31.7(2) . .
Ag2A I16 Ag1B 47.19(19) . .
Ag12 I16 Ag1B 141.7(2) . .
Ag6B I15 Ag6A 30.3(2) . .
Ag6B I15 Ag11 122.74(17) . .
Ag6A I15 Ag11 98.88(3) . .
Ag9 I14 Ag13 101.70(3) 1_655 .
Ag1B I13 Ag1A 35.4(3) 1_545 1_545
Ag1B I13 Ag3 64.1(3) 1_545 .
Ag1A I13 Ag3 98.74(4) 1_545 .
Ag1B I12 Ag8 97.8(3) . .
Ag1B I12 Ag1A 34.6(3) . .
Ag8 I12 Ag1A 64.23(3) . .
Ag1B I12 Ag2A 51.45(19) . .
Ag8 I12 Ag2A 105.46(3) . .
Ag1A I12 Ag2A 72.23(3) . .
Ag6B I11 Ag9 67.81(13) 1_455 .
Ag6B I11 Ag6A 29.41(19) 1_455 1_455
Ag9 I11 Ag6A 63.91(3) . 1_455
Ag6B I11 Ag5 80.41(19) 1_455 .
Ag9 I11 Ag5 76.70(3) . .
Ag6A I11 Ag5 107.16(3) 1_455 .
Ag12 I10 Ag7 72.43(3) . .
Ag12 I10 Ag10 61.98(3) . .
Ag7 I10 Ag10 74.53(3) . .
Ag9 I9 Ag14 68.93(3) . .
Ag9 I9 Ag5 74.18(3) . .
Ag14 I9 Ag5 65.15(3) . .
Ag2B I8 Ag10 77.71(17) . .
Ag2B I8 Ag2A 24.75(17) . .
Ag10 I8 Ag2A 100.49(3) . .
Ag2B I8 Ag7 68.93(10) . .
Ag10 I8 Ag7 75.77(3) . .
Ag2A I8 Ag7 65.63(3) . .
Ag4 I7 Ag11 88.40(3) . .
Ag10 I6 Ag4 111.71(3) . .
Ag10 I6 Ag13 119.75(3) . .
Ag4 I6 Ag13 73.24(3) . .
Ag5 I5 Ag3 95.22(3) . .
Ag2A I4 Ag2B 25.08(16) 1_545 1_545
Ag2A I4 Ag3 105.91(4) 1_545 .
Ag2B I4 Ag3 123.79(13) 1_545 .
Ag2A I4 Ag1B 47.80(13) 1_545 1_545
Ag2B I4 Ag1B 66.8(2) 1_545 1_545
Ag3 I4 Ag1B 58.37(13) . 1_545
Ag12 I3 Ag10 63.34(3) . .
Ag12 I3 Ag2B 71.11(9) . .
Ag10 I3 Ag2B 71.12(8) . .
Ag13 I2 Ag14 113.50(3) . .
I18 Ag14 I2 113.45(3) . .
I18 Ag14 I9 115.80(3) . .
I2 Ag14 I9 111.15(3) . .
I18 Ag14 I21 102.06(3) . .
I2 Ag14 I21 107.23(3) . .
I9 Ag14 I21 106.10(3) . .
I18 Ag14 Ag5 55.14(3) . .
I2 Ag14 Ag5 142.29(3) . .
I9 Ag14 Ag5 61.15(3) . .
I21 Ag14 Ag5 110.33(3) . .
I18 Ag14 Ag9 103.86(3) . .
I2 Ag14 Ag9 141.83(3) . .
I9 Ag14 Ag9 55.45(2) . .
I21 Ag14 Ag9 55.16(2) . .
Ag5 Ag14 Ag9 67.84(3) . .
Ag12 I1 Ag3 138.78(4) . 1_665
I2 Ag13 I22 124.12(3) . .
I2 Ag13 I14 110.12(3) . .
I22 Ag13 I14 106.57(3) . .
I2 Ag13 I6 103.38(3) . .
I22 Ag13 I6 104.58(3) . .
I14 Ag13 I6 106.75(3) . .
I1 Ag12 I3 112.58(3) . .
I1 Ag12 I10 117.63(4) . .
I3 Ag12 I10 118.17(3) . .
I1 Ag12 I16 97.37(3) . .
I3 Ag12 I16 104.55(3) . .
I10 Ag12 I16 102.42(3) . .
I1 Ag12 Ag10 153.87(4) . .
I3 Ag12 Ag10 58.39(3) . .
I10 Ag12 Ag10 60.53(3) . .
I16 Ag12 Ag10 108.56(3) . .
I7 Ag11 I15 114.71(3) . .
I7 Ag11 I19 112.63(3) . .
I15 Ag11 I19 114.04(3) . .
I7 Ag11 Ag11 120.54(4) . 2_766
I15 Ag11 Ag11 120.51(4) . 2_766
I19 Ag11 Ag11 62.43(3) . 2_766
I7 Ag11 I19 97.74(3) . 2_766
I15 Ag11 I19 96.48(3) . 2_766
I19 Ag11 I19 119.49(3) . 2_766
Ag11 Ag11 I19 57.06(3) 2_766 2_766
I6 Ag10 I8 125.15(3) . .
I6 Ag10 I3 104.04(3) . .
I8 Ag10 I3 105.61(3) . .
I6 Ag10 I10 108.13(3) . .
I8 Ag10 I10 99.43(3) . .
I3 Ag10 I10 115.07(3) . .
I6 Ag10 Ag12 129.01(4) . .
I8 Ag10 Ag12 105.83(3) . .
I3 Ag10 Ag12 58.27(3) . .
I10 Ag10 Ag12 57.49(3) . .
I14 Ag9 I9 106.48(3) 1_455 .
I14 Ag9 I21 110.18(3) 1_455 .
I9 Ag9 I21 108.29(3) . .
I14 Ag9 I11 117.69(3) 1_455 .
I9 Ag9 I11 102.70(3) . .
I21 Ag9 I11 110.80(3) . .
I14 Ag9 Ag6A 112.66(3) 1_455 1_455
I9 Ag9 Ag6A 140.85(4) . 1_455
I21 Ag9 Ag6A 58.79(3) . 1_455
I11 Ag9 Ag6A 58.14(3) . 1_455
I14 Ag9 Ag6B 139.41(18) 1_455 1_455
I9 Ag9 Ag6B 114.11(18) . 1_455
I21 Ag9 Ag6B 56.76(10) . 1_455
I11 Ag9 Ag6B 54.21(10) . 1_455
Ag6A Ag9 Ag6B 26.78(17) 1_455 1_455
I14 Ag9 Ag14 141.90(3) 1_455 .
I9 Ag9 Ag14 55.63(2) . .
I21 Ag9 Ag14 57.36(2) . .
I11 Ag9 Ag14 99.86(3) . .
Ag6A Ag9 Ag14 91.82(3) 1_455 .
Ag6B Ag9 Ag14 68.28(16) 1_455 .
I17 Ag8 I12 113.78(3) . .
I17 Ag8 I20 110.66(3) . .
I12 Ag8 I20 114.47(3) . .
I17 Ag8 I20 107.85(3) . 2_676
I12 Ag8 I20 94.41(3) . 2_676
I20 Ag8 I20 114.66(3) . 2_676
I17 Ag8 Ag1A 120.20(4) . .
I12 Ag8 Ag1A 58.17(3) . .
I20 Ag8 Ag1A 58.52(3) . .
I20 Ag8 Ag1A 130.81(4) 2_676 .
I17 Ag8 Ag8 127.63(4) . 2_676
I12 Ag8 Ag8 116.94(4) . 2_676
I20 Ag8 Ag8 57.84(3) . 2_676
I20 Ag8 Ag8 56.82(3) 2_676 2_676
Ag1A Ag8 Ag8 97.35(4) . 2_676
I17 Ag7 I16 117.91(3) . .
I17 Ag7 I10 103.27(3) . .
I16 Ag7 I10 104.31(3) . .
I17 Ag7 I8 118.89(4) . .
I16 Ag7 I8 109.67(3) . .
I10 Ag7 I8 99.57(3) . .
I17 Ag7 Ag2A 125.12(4) . .
I16 Ag7 Ag2A 57.64(3) . .
I10 Ag7 Ag2A 131.54(4) . .
I8 Ag7 Ag2A 57.08(3) . .
I17 Ag7 Ag2B 147.22(16) . .
I16 Ag7 Ag2B 55.64(8) . .
I10 Ag7 Ag2B 109.44(16) . .
I8 Ag7 Ag2B 54.06(8) . .
Ag2A Ag7 Ag2B 22.11(14) . .
Ag6B Ag6A I15 71.6(2) . .
Ag6B Ag6A I11 70.3(2) . 1_655
I15 Ag6A I11 116.31(4) . 1_655
Ag6B Ag6A I21 74.0(2) . 1_655
I15 Ag6A I21 106.52(4) . 1_655
I11 Ag6A I21 109.40(3) 1_655 1_655
Ag6B Ag6A I22 177.0(2) . .
I15 Ag6A I22 109.78(3) . .
I11 Ag6A I22 110.93(4) 1_655 .
I21 Ag6A I22 102.97(3) 1_655 .
Ag6B Ag6A Ag9 80.2(2) . 1_655
I15 Ag6A Ag9 150.99(4) . 1_655
I11 Ag6A Ag9 57.95(3) 1_655 1_655
I21 Ag6A Ag9 57.41(3) 1_655 1_655
I22 Ag6A Ag9 97.98(3) . 1_655
Ag6B Ag6A Ag4 123.6(2) . .
I15 Ag6A Ag4 97.47(3) . .
I11 Ag6A Ag4 146.20(4) 1_655 .
I21 Ag6A Ag4 55.99(3) 1_655 .
I22 Ag6A Ag4 53.81(3) . .
Ag9 Ag6A Ag4 92.04(3) 1_655 .
Ag6A Ag6B I15 78.0(3) . .
Ag6A Ag6B I11 80.3(3) . 1_655
I15 Ag6B I11 124.0(3) . 1_655
Ag6A Ag6B I21 77.2(3) . 1_655
I15 Ag6B I21 110.0(2) . 1_655
I11 Ag6B I21 114.5(2) 1_655 1_655
Ag6A Ag6B I18 170.6(3) . 1_655
I15 Ag6B I18 110.5(3) . 1_655
I11 Ag6B I18 97.4(2) 1_655 1_655
I21 Ag6B I18 95.7(2) 1_655 1_655
Ag6A Ag6B Ag9 73.0(3) . 1_655
I15 Ag6B Ag9 150.1(4) . 1_655
I11 Ag6B Ag9 57.98(12) 1_655 1_655
I21 Ag6B Ag9 56.70(11) 1_655 1_655
I18 Ag6B Ag9 98.0(2) 1_655 1_655
I5 Ag5 I18 121.33(4) . .
I5 Ag5 I11 124.28(4) . .
I18 Ag5 I11 101.84(3) . .
I5 Ag5 I9 101.43(3) . .
I18 Ag5 I9 108.01(3) . .
I11 Ag5 I9 96.12(3) . .
I5 Ag5 Ag14 133.14(4) . .
I18 Ag5 Ag14 54.74(2) . .
I11 Ag5 Ag14 99.53(3) . .
I9 Ag5 Ag14 53.70(2) . .
I7 Ag4 I22 124.25(4) . .
I7 Ag4 I6 115.33(4) . .
I22 Ag4 I6 104.53(3) . .
I7 Ag4 I21 107.69(3) . 1_655
I22 Ag4 I21 103.67(3) . 1_655
I6 Ag4 I21 97.58(4) . 1_655
I7 Ag4 Ag6A 112.03(4) . .
I22 Ag4 Ag6A 55.69(3) . .
I6 Ag4 Ag6A 130.80(4) . .
I21 Ag4 Ag6A 54.91(3) 1_655 .
I1 Ag3 I13 110.09(4) 1_445 .
I1 Ag3 I4 113.57(4) 1_445 .
I13 Ag3 I4 112.25(4) . .
I1 Ag3 I5 103.45(4) 1_445 .
I13 Ag3 I5 109.26(4) . .
I4 Ag3 I5 107.76(3) . .
I1 Ag3 Ag1B 104.54(14) 1_445 1_545
I13 Ag3 Ag1B 55.6(2) . 1_545
I4 Ag3 Ag1B 64.9(2) . 1_545
I5 Ag3 Ag1B 151.56(15) . 1_545
Ag2B Ag2A Ag1B 127.4(3) . .
Ag2B Ag2A I4 81.7(2) . 1_565
Ag1B Ag2A I4 73.8(3) . 1_565
Ag2B Ag2A I8 73.3(2) . .
Ag1B Ag2A I8 155.8(2) . .
I4 Ag2A I8 126.38(4) 1_565 .
Ag2B Ag2A I16 75.7(2) . .
Ag1B Ag2A I16 70.5(3) . .
I4 Ag2A I16 110.06(4) 1_565 .
I8 Ag2A I16 108.51(4) . .
Ag2B Ag2A I12 171.2(2) . .
Ag1B Ag2A I12 57.47(17) . .
I4 Ag2A I12 107.10(4) 1_565 .
I8 Ag2A I12 100.38(4) . .
I16 Ag2A I12 101.08(4) . .
Ag2B Ag2A Ag7 82.9(2) . .
Ag1B Ag2A Ag7 108.5(3) . .
I4 Ag2A Ag7 161.71(5) 1_565 .
I8 Ag2A Ag7 57.28(3) . .
I16 Ag2A Ag7 56.17(3) . .
I12 Ag2A Ag7 88.49(4) . .
Ag2A Ag2B I8 81.9(3) . .
Ag2A Ag2B I16 79.7(3) . .
I8 Ag2B I16 112.48(17) . .
Ag2A Ag2B I4 73.2(3) . 1_565
I8 Ag2B I4 126.5(2) . 1_565
I16 Ag2B I4 108.69(17) . 1_565
Ag2A Ag2B I3 176.9(3) . .
I8 Ag2B I3 97.4(2) . .
I16 Ag2B I3 97.8(2) . .
I4 Ag2B I3 109.4(2) 1_565 .
Ag2A Ag2B Ag7 75.0(2) . .
I8 Ag2B Ag7 57.01(9) . .
I16 Ag2B Ag7 55.51(9) . .
I4 Ag2B Ag7 146.7(3) 1_565 .
I3 Ag2B Ag7 102.14(18) . .
Ag2A Ag2B Ag1B 35.4(2) . .
I8 Ag2B Ag1B 116.2(3) . .
I16 Ag2B Ag1B 59.8(2) . .
I4 Ag2B Ag1B 60.4(3) 1_565 .
I3 Ag2B Ag1B 144.4(2) . .
Ag7 Ag2B Ag1B 87.8(3) . .
Ag1B Ag1A I13 71.6(2) . 1_565
Ag1B Ag1A I12 63.8(2) . .
I13 Ag1A I12 121.34(5) 1_565 .
Ag1B Ag1A I20 177.1(2) . .
I13 Ag1A I20 110.11(4) 1_565 .
I12 Ag1A I20 113.35(4) . .
Ag1B Ag1A I16 80.9(3) . .
I13 Ag1A I16 105.95(4) 1_565 .
I12 Ag1A I16 102.67(4) . .
I20 Ag1A I16 100.63(4) . .
Ag1B Ag1A Ag8 119.6(2) . .
I13 Ag1A Ag8 155.40(5) 1_565 .
I12 Ag1A Ag8 57.60(3) . .
I20 Ag1A Ag8 57.92(3) . .
I16 Ag1A Ag8 97.75(4) . .
Ag1A Ag1B Ag2A 112.9(4) . .
Ag1A Ag1B I12 81.5(3) . .
Ag2A Ag1B I12 71.09(16) . .
Ag1A Ag1B I13 73.0(3) . 1_565
Ag2A Ag1B I13 154.9(3) . 1_565
I12 Ag1B I13 133.5(4) . 1_565
Ag1A Ag1B Ag3 131.5(4) . 1_565
Ag2A Ag1B Ag3 114.9(5) . 1_565
I12 Ag1B Ag3 121.7(4) . 1_565
I13 Ag1B Ag3 60.22(15) 1_565 1_565
Ag1A Ag1B I16 67.4(3) . .
Ag2A Ag1B I16 62.30(18) . .
I12 Ag1B I16 103.9(3) . .
I13 Ag1B I16 101.1(3) 1_565 .
Ag3 Ag1B I16 131.1(2) 1_565 .
Ag1A Ag1B I4 164.1(4) . 1_565
Ag2A Ag1B I4 58.4(3) . 1_565
I12 Ag1B I4 105.8(4) . 1_565
I13 Ag1B I4 109.2(3) 1_565 1_565
Ag3 Ag1B I4 56.8(2) 1_565 1_565
I16 Ag1B I4 96.9(2) . 1_565
Ag1A Ag1B Ag2B 114.6(4) . .
Ag2A Ag1B Ag2B 17.18(13) . .
I12 Ag1B Ag2B 88.1(2) . .
I13 Ag1B Ag2B 137.8(3) 1_565 .
Ag3 Ag1B Ag2B 108.6(4) 1_565 .
I16 Ag1B Ag2B 53.07(15) . .
I4 Ag1B Ag2B 52.87(19) 1_565 .
C34 N6 C30 120.4(7) . .
C34 N6 C36 117.5(7) . .
C30 N6 C36 122.1(7) . .
C46 N7 C42 120.7(7) . .
C46 N7 C48 118.3(7) . .
C42 N7 C48 121.0(7) . .
C41 N8 C37 120.8(7) . .
C41 N8 C47 117.9(7) . .
C37 N8 C47 121.4(7) . .
C25 N5 C29 119.4(7) . .
C25 N5 C35 123.9(7) . .
C29 N5 C35 116.6(7) . .
C22 N4 C18 119.3(7) . .
C22 N4 C24 117.7(7) . .
C18 N4 C24 123.0(7) . .
C13 N3 C17 120.5(8) . .
C13 N3 C23 123.0(7) . .
C17 N3 C23 116.5(8) . .
N4 C18 C19 120.9(8) . .
N4 C18 C13 118.0(7) . .
C19 C18 C13 121.0(7) . .
C31 C30 N6 119.1(7) . .
C31 C30 C25 122.1(7) . .
N6 C30 C25 118.8(7) . .
N5 C25 C26 120.9(7) . .
N5 C25 C30 118.3(7) . .
C26 C25 C30 120.7(7) . .
C1 N1 C5 121.4(11) . .
C1 N1 C12 121.5(8) . .
C5 N1 C12 117.2(11) . .
C10 N2 C6 120.2(8) . .
C10 N2 C11 118.5(9) . .
C6 N2 C11 121.2(8) . .
C38 C37 N8 119.4(7) . .
C38 C37 C42 120.5(7) . .
N8 C37 C42 119.5(7) . .
C42 C43 C44 119.4(8) . .
N7 C42 C43 119.4(7) . .
N7 C42 C37 119.5(7) . .
C43 C42 C37 120.9(7) . .
C30 C31 C32 120.6(7) . .
N3 C13 C14 119.8(8) . .
N3 C13 C18 118.5(7) . .
C14 C13 C18 121.5(8) . .
N2 C6 C7 120.0(9) . .
N2 C6 C1 119.7(8) . .
C7 C6 C1 119.8(9) . .
N6 C34 C33 120.6(7) . .
C40 C39 C38 118.8(8) . .
C37 C38 C39 120.5(7) . .
C25 C26 C27 120.2(8) . .
C39 C40 C41 120.1(8) . .
C46 C45 C44 119.6(8) . .
C32 C33 C34 119.9(8) . .
N7 C46 C45 121.0(8) . .
N1 C1 C2 119.3(10) . .
N1 C1 C6 120.5(9) . .
C2 C1 C6 120.0(10) . .
C28 C27 C26 118.1(9) . .
C33 C32 C31 119.4(8) . .
N4 C22 C21 121.1(8) . .
C45 C44 C43 119.8(8) . .
C22 C21 C20 120.6(9) . .
N2 C10 C9 120.5(10) . .
C28 C29 N5 120.4(8) . .
C6 C7 C8 119.4(10) . .
N8 C41 C40 120.3(8) . .
C18 C19 C20 120.4(8) . .
C27 C28 C29 121.1(9) . .
C13 C14 C15 119.0(10) . .
C21 C20 C19 117.9(9) . .
N3 C17 C16 120.2(11) . .
C8 C9 C10 119.6(10) . .
C3 C2 C1 119.7(14) . .
C9 C8 C7 120.2(10) . .
C15 C16 C17 120.1(11) . .
C16 C15 C14 120.4(11) . .
C4 C5 N1 120.2(15) . .
C2 C3 C4 118.7(13) . .
C5 C4 C3 120.6(14) . .

loop_
_geom_bond_atom_site_label_1
_geom_bond_atom_site_label_2
_geom_bond_distance
_geom_bond_site_symmetry_2
I22 Ag13 2.8413(9) .
I22 Ag4 2.8530(11) .
I22 Ag6A 2.9200(12) .
I21 Ag9 2.8757(10) .
I21 Ag6B 2.878(6) 1_455
I21 Ag6A 2.9190(11) 1_455
I21 Ag14 2.9507(9) .
I21 Ag4 2.9569(11) 1_455
I20 Ag8 2.8689(10) .
I20 Ag1A 2.8876(16) .
I20 Ag8 2.9022(10) 2_676
I19 Ag11 2.8598(10) .
I19 Ag11 3.0205(11) 2_766
I18 Ag14 2.7990(10) .
I18 Ag5 2.8126(11) .
I18 Ag6B 3.149(10) 1_455
I17 Ag8 2.7965(9) .
I17 Ag7 2.8030(11) .
I16 Ag7 2.8576(11) .
I16 Ag2B 2.862(5) .
I16 Ag1A 2.8927(12) .
I16 Ag2A 2.9059(12) .
I16 Ag12 2.9601(10) .
I16 Ag1B 3.094(9) .
I15 Ag6B 2.712(6) .
I15 Ag6A 2.7956(11) .
I15 Ag11 2.8282(10) .
I14 Ag9 2.8010(10) 1_655
I14 Ag13 2.8433(9) .
I13 Ag1B 2.693(7) 1_545
I13 Ag1A 2.7136(12) 1_545
I13 Ag3 2.8311(11) .
I12 Ag1B 2.596(6) .
I12 Ag8 2.8426(10) .
I12 Ag1A 2.8603(13) .
I12 Ag2A 2.9126(15) .
I11 Ag6B 2.765(6) 1_455
I11 Ag9 2.8902(10) .
I11 Ag6A 2.8963(11) 1_455
I11 Ag5 2.9198(11) .
I10 Ag12 2.8576(10) .
I10 Ag7 2.8850(11) .
I10 Ag10 2.9500(11) .
I9 Ag9 2.8568(10) .
I9 Ag14 2.8631(10) .
I9 Ag5 3.1116(12) .
I8 Ag2B 2.806(5) .
I8 Ag10 2.8471(10) .
I8 Ag2A 2.9002(13) .
I8 Ag7 2.9067(11) .
I7 Ag4 2.7482(11) .
I7 Ag11 2.8093(10) .
I6 Ag10 2.7779(10) .
I6 Ag4 2.8873(13) .
I6 Ag13 2.8967(10) .
I5 Ag5 2.7800(10) .
I5 Ag3 2.8929(12) .
I4 Ag2A 2.7697(12) 1_545
I4 Ag2B 2.862(5) 1_545
I4 Ag3 2.8832(11) .
I4 Ag1B 3.121(13) 1_545
I3 Ag12 2.8471(11) .
I3 Ag10 2.8507(10) .
I3 Ag2B 3.225(9) .
I2 Ag13 2.7999(10) .
I2 Ag14 2.8051(10) .
Ag14 Ag5 3.2235(13) .
Ag14 Ag9 3.2368(12) .
I1 Ag12 2.7734(11) .
I1 Ag3 2.8057(11) 1_665
Ag12 Ag10 2.9913(12) .
Ag11 Ag11 2.9658(17) 2_766
Ag11 I19 3.0206(11) 2_766
Ag9 I14 2.8010(10) 1_455
Ag9 Ag6A 3.0624(12) 1_455
Ag9 Ag6B 3.156(6) 1_455
Ag8 I20 2.9021(10) 2_676
Ag8 Ag1A 3.0320(14) .
Ag8 Ag8 3.1155(16) 2_676
Ag7 Ag2A 3.1471(13) .
Ag7 Ag2B 3.234(5) .
Ag6A Ag6B 1.443(9) .
Ag6A I11 2.8964(11) 1_655
Ag6A I21 2.9189(11) 1_655
Ag6A Ag9 3.0624(12) 1_655
Ag6A Ag4 3.3323(14) .
Ag6B I11 2.765(6) 1_655
Ag6B I21 2.878(6) 1_655
Ag6B I18 3.149(10) 1_655
Ag6B Ag9 3.156(6) 1_655
Ag4 I21 2.9570(11) 1_655
Ag3 I1 2.8057(11) 1_445
Ag3 Ag1B 2.935(11) 1_545
Ag2A Ag2B 1.227(8) .
Ag2A Ag1B 2.408(8) .
Ag2A I4 2.7697(12) 1_565
Ag2B I4 2.863(5) 1_565
Ag2B Ag1B 3.300(11) .
Ag1A Ag1B 1.644(13) .
Ag1A I13 2.7136(12) 1_565
Ag1B I13 2.693(7) 1_565
Ag1B Ag3 2.935(11) 1_565
Ag1B I4 3.121(13) 1_565
N6 C34 1.343(10) .
N6 C30 1.369(9) .
N6 C36 1.470(10) .
N7 C46 1.346(10) .
N7 C42 1.352(10) .
N7 C48 1.477(10) .
N8 C41 1.347(10) .
N8 C37 1.356(9) .
N8 C47 1.483(11) .
N5 C25 1.343(9) .
N5 C29 1.365(11) .
N5 C35 1.467(10) .
N4 C22 1.354(11) .
N4 C18 1.355(10) .
N4 C24 1.462(11) .
N3 C13 1.353(10) .
N3 C17 1.362(11) .
N3 C23 1.466(11) .
C18 C19 1.359(11) .
C18 C13 1.485(11) .
C30 C31 1.369(11) .
C30 C25 1.490(10) .
C25 C26 1.358(11) .
N1 C1 1.334(13) .
N1 C5 1.360(13) .
N1 C12 1.465(13) .
N2 C10 1.340(11) .
N2 C6 1.354(11) .
N2 C11 1.476(12) .
C37 C38 1.355(11) .
C37 C42 1.501(10) .
C43 C42 1.376(11) .
C43 C44 1.381(12) .
C31 C32 1.373(11) .
C13 C14 1.374(11) .
C6 C7 1.364(12) .
C6 C1 1.471(13) .
C34 C33 1.374(12) .
C39 C40 1.346(12) .
C39 C38 1.399(11) .
C26 C27 1.389(12) .
C40 C41 1.377(13) .
C45 C46 1.353(12) .
C45 C44 1.361(13) .
C33 C32 1.355(12) .
C1 C2 1.403(13) .
C27 C28 1.353(14) .
C22 C21 1.359(14) .
C21 C20 1.375(14) .
C10 C9 1.376(16) .
C29 C28 1.355(14) .
C7 C8 1.374(15) .
C19 C20 1.389(13) .
C14 C15 1.394(15) .
C17 C16 1.369(16) .
C9 C8 1.341(17) .
C2 C3 1.362(19) .
C16 C15 1.338(18) .
C5 C4 1.34(2) .
C3 C4 1.39(2) .
